data_2102126
loop_
_publ_author_name
'Britton, Doyle'
'Noland, Wayland E.'
'Pinnow, Matthew J.'

_publ_section_title
;
 Isomorphism and pseudosymmetry in 2,6-dichloro- and
 2,6-dibromobenzonitrile
;
_journal_issue 5
_journal_name_full 'Acta Crystallographica Section B'
_journal_page_first 822
_journal_page_last 827
_journal_paper_doi 10.1107/S0108768100003773
_journal_volume 56
_journal_year 2000
_chemical_formula_sum 'C7 H3 Br2 N'
_chemical_formula_weight 260.92
_chemical_name_systematic
;
 2,6-dibromobenzonitrile
;
_space_group_IT_number 12
_symmetry_cell_setting monoclinic
_symmetry_space_group_name_Hall '-C 2y'
_symmetry_space_group_name_H-M 'C 1 2/m 1'
_audit_creation_method 'SHELXTL plus manual additions'
_cell_angle_alpha 90.00
_cell_angle_beta 101.446(2)
_cell_angle_gamma 90.00
_cell_formula_units_Z 8
_cell_length_a 18.2269(15)
_cell_length_b 21.349(2)
_cell_length_c 3.9663(3)
_cell_measurement_reflns_used 2694
_cell_measurement_temperature 174(2)
_cell_measurement_theta_max 25.0
_cell_measurement_theta_min 1.5
_cell_volume 1512.7(2)
_computing_cell_refinement SAINT
_computing_data_collection 'SAINT (Siemens, 1995)'
_computing_data_reduction SAINT
_computing_molecular_graphics SHELXTL
_computing_publication_material SHELXTL
_computing_structure_refinement SHELXTL
_computing_structure_solution 'SHELXTL (Sheldrick, 1994)'
_diffrn_ambient_temperature 174(2)
_diffrn_measurement_device 'Siemens SMART area detector'
_diffrn_measurement_method w
_diffrn_radiation_monochromator graphite
_diffrn_radiation_source 'fine-focus sealed tube'
_diffrn_radiation_type MoK\a
_diffrn_radiation_wavelength .71073
_diffrn_reflns_av_R_equivalents .033
_diffrn_reflns_av_sigmaI/netI .038
_diffrn_reflns_limit_h_max 21
_diffrn_reflns_limit_h_min -14
_diffrn_reflns_limit_k_max 25
_diffrn_reflns_limit_k_min -23
_diffrn_reflns_limit_l_max 4
_diffrn_reflns_limit_l_min -4
_diffrn_reflns_number 3985
_diffrn_reflns_theta_max 25.05
_diffrn_reflns_theta_min 1.49
_diffrn_standards_decay_% 'less than 1'
_diffrn_standards_interval_time
;
 the first 131 reflections were remeasured at the end of the data
  collection 6 hours later
;
_diffrn_standards_number 131
_exptl_absorpt_coefficient_mu 10.631
_exptl_absorpt_correction_T_max .183
_exptl_absorpt_correction_T_min .086
_exptl_absorpt_correction_type multi-scan
_exptl_absorpt_process_details 'SADABS (Sheldrick, 1996; Blessing, 1995)'
_exptl_crystal_colour colorless
_exptl_crystal_density_diffrn 2.291
_exptl_crystal_density_meas ?
_exptl_crystal_description 'thick needle'
_exptl_crystal_F_000 976
_exptl_crystal_size_max .50
_exptl_crystal_size_mid .21
_exptl_crystal_size_min .16
_refine_diff_density_max .991
_refine_diff_density_min -1.069
_refine_ls_extinction_coef .0014(2)
_refine_ls_extinction_method SHELXTL
_refine_ls_goodness_of_fit_all 1.13
_refine_ls_goodness_of_fit_obs 1.19
_refine_ls_hydrogen_treatment riding
_refine_ls_matrix_type full
_refine_ls_number_parameters 100
_refine_ls_number_reflns 1378
_refine_ls_number_restraints 0
_refine_ls_restrained_S_all 1.13
_refine_ls_restrained_S_obs 1.19
_refine_ls_R_factor_all .045
_refine_ls_R_factor_obs .036
_refine_ls_shift/esd_max -.001
_refine_ls_shift/esd_mean .000
_refine_ls_structure_factor_coef Fsqd
_refine_ls_weighting_details 'w=1/[\s^2^(Fo^2^)+(0.0560P)^2^+1.9400P] where P=(Fo^2^+2Fc^2^)/3'
_refine_ls_weighting_scheme calc
_refine_ls_wR_factor_all .104
_refine_ls_wR_factor_obs .100
_reflns_number_observed 1148
_reflns_number_total 1378
_reflns_observed_criterion >2sigma(I)
_cod_data_source_file bk0072.cif
_cod_data_source_block Br2
_cod_depositor_comments
;
The following automatic conversions were performed:

'_refine_ls_weighting_scheme' value 'calc
w=1/[\s^2^(Fo^2^)+(0.0560P)^2^+1.9400P] where P=(Fo^2^+2Fc^2^)/3' was
changed to 'calc'. New tag '_refine_ls_weighting_details' was
created. The value of the new tag was set to
'w=1/[\s^2^(Fo^2^)+(0.0560P)^2^+1.9400P] where P=(Fo^2^+2Fc^2^)/3'.

Automatic conversion script
Id: cif_fix_values 3143 2015-03-26 13:38:13Z robertas 
;
_cod_database_code 2102126
_cod_database_fobs_code 2102126

loop_
_symmetry_equiv_pos_as_xyz
'x, y, z'
'-x, y, -z'
'x+1/2, y+1/2, z'
'-x+1/2, y+1/2, -z'
'-x, -y, -z'
'x, -y, z'
'-x+1/2, -y+1/2, -z'
'x+1/2, -y+1/2, z'

loop_
_atom_site_aniso_label
_atom_site_aniso_U_11
_atom_site_aniso_U_22
_atom_site_aniso_U_33
_atom_site_aniso_U_12
_atom_site_aniso_U_13
_atom_site_aniso_U_23
Br12 .0177(4) .0237(4) .0345(4) -.0025(2) .0123(3) -.0023(2)
N11 .033(4) .019(4) .068(5) .000 .026(4) .000
C11 .017(4) .013(3) .024(4) .000 .003(3) .000
C12 .012(2) .021(2) .025(2) -.005(2) .006(2) .001(2)
C13 .017(3) .022(2) .035(3) .003(2) .006(2) -.006(2)
C14 .026(4) .015(4) .048(5) .000 .007(4) .000
C17 .016(4) .025(4) .034(4) .000 .012(3) .000
Br22 .0293(4) .0158(3) .0384(4) -.0001(2) .0150(3) -.0007(2)
N21 .036(4) .034(4) .048(4) .000 .024(3) .000
C21 .014(3) .022(4) .020(3) .000 .004(3) .000
C22 .023(3) .015(2) .021(2) .002(2) .004(2) .001(2)
C23 .014(2) .025(3) .027(3) -.004(2) .006(2) .002(2)
C24 .013(4) .041(5) .037(4) .000 .013(3) .000
C27 .020(4) .012(3) .033(4) .000 .010(3) .000

loop_
_atom_site_label
_atom_site_fract_x
_atom_site_fract_y
_atom_site_fract_z
_atom_site_U_iso_or_equiv
_atom_site_thermal_displace_type
_atom_site_calc_flag
_atom_site_refinement_flags
_atom_site_occupancy
_atom_site_type_symbol
Br12 .35939(3) .24585(2) .19831(13) .0243(2) Uani d . 1 Br
N11 .5000 .1362(3) .0000 .038(2) Uani d S 1 N
C11 .5000 .2567(3) .0000 .0182(14) Uani d S 1 C
C12 .4402(2) .2904(2) .0864(11) .0188(10) Uani d . 1 C
C13 .4401(3) .3559(2) .0843(12) .0245(11) Uani d . 1 C
H13 .3992(3) .3784(2) .1402(12) .029 Uiso calc R 1 H
C14 .5000 .3874(3) .0000 .030(2) Uani d S 1 C
H14 .5000 .4319(3) .0000 .036 Uiso calc SR 1 H
C17 .5000 .1901(3) .0000 .024(2) Uani d S 1 C
Br22 .24603(3) .13240(2) .51581(12) .0267(2) Uani d . 1 Br
N21 .1297(4) .0000 .6772(18) .037(2) Uani d S 1 N
C21 .2566(3) .0000 .4871(14) .0184(14) Uani d S 1 C
C22 .2923(3) .0560(2) .4366(11) .0196(10) Uani d . 1 C
C23 .3616(2) .0562(2) .3386(11) .0221(11) Uani d . 1 C
H23 .3860(2) .0945(2) .3092(11) .027 Uiso calc R 1 H
C24 .3936(4) .0000 .2856(18) .029(2) Uani d S 1 C
H24 .4398(4) .0000 .2091(18) .035 Uiso calc SR 1 H
C27 .1857(4) .0000 .5918(17) .0211(14) Uani d S 1 C

loop_
_atom_type_symbol
_atom_type_description
_atom_type_scat_dispersion_real
_atom_type_scat_dispersion_imag
_atom_type_scat_source
C C .0033 .0016 'International Tables Vol C Tables 4.2.6.8 and 6.1.1.4'
H H .0000 .0000 'International Tables Vol C Tables 4.2.6.8 and 6.1.1.4'
N N .0061 .0033 'International Tables Vol C Tables 4.2.6.8 and 6.1.1.4'
Br Br -.2901 2.4595 'International Tables Vol C Tables 4.2.6.8 and 6.1.1.4'

loop_
_geom_angle_atom_site_label_1
_geom_angle_atom_site_label_2
_geom_angle_atom_site_label_3
_geom_angle_site_symmetry_1
_geom_angle_site_symmetry_3
_geom_angle
C12 C11 C12 . 2_655 118.3(5)
C12 C11 C17 . . 120.8(3)
C12 C11 C17 2_655 . 120.8(3)
C13 C12 C11 . . 120.8(4)
C13 C12 Br12 . . 120.5(3)
C11 C12 Br12 . . 118.7(3)
C14 C13 C12 . . 119.2(5)
C14 C13 H13 . . 120.4(3)
C12 C13 H13 . . 120.4(3)
C13 C14 C13 . 2_655 121.6(6)
C13 C14 H14 . . 119.2(3)
C13 C14 H14 2_655 . 119.2(3)
N11 C17 C11 . . 180.0
C22 C21 C22 . 6 118.0(5)
C22 C21 C27 . . 121.0(3)
C22 C21 C27 6 . 121.0(3)
C23 C22 C21 . . 121.2(4)
C23 C22 Br22 . . 120.1(4)
C21 C22 Br22 . . 118.7(3)
C24 C23 C22 . . 118.5(5)
C24 C23 H23 . . 120.8(3)
C22 C23 H23 . . 120.8(3)
C23 C24 C23 . 6 122.5(6)
C23 C24 H24 . . 118.7(3)
C23 C24 H24 6 . 118.7(3)
N21 C27 C21 . . 179.5(8)

loop_
_geom_bond_atom_site_label_1
_geom_bond_atom_site_label_2
_geom_bond_site_symmetry_2
_geom_bond_distance
Br12 C12 . 1.879(4)
N11 C17 . 1.150(9)
C11 C12 . 1.404(5)
C11 C12 2_655 1.404(5)
C11 C17 . 1.423(9)
C12 C13 . 1.398(7)
C13 C14 . 1.379(6)
C13 H13 . .95
C14 C13 2_655 1.379(6)
C14 H14 . .95
Br22 C22 . 1.892(4)
N21 C27 . 1.138(9)
C21 C22 . 1.394(5)
C21 C22 6 1.394(5)
C21 C27 . 1.434(8)
C22 C23 . 1.393(6)
C23 C24 . 1.369(6)
C23 H23 . .95
C24 C23 6 1.369(6)
C24 H24 . .95
